data_1577157
loop_
_publ_author_name
'Molla, Sariful Molla'
'Mahato, Samyadeb'
'Ray, Avinash Kumar'
'Bandyopadhyay, Subhajit'

_publ_section_title
;
 Turn-on fluorescence switching and radical formation of a dual-functional
 negative photochromic dimethyldihydropyrene
;
_journal_name_full 'Chemical Science'
_journal_paper_doi 10.1039/D6SC01682K
_journal_year 2026
_chemical_formula_moiety 'C45.811 H48.328 N O2, C6.78 H7.341'
_chemical_formula_sum 'C52.6 H56.16 N O2'
_chemical_formula_weight 734.40
_space_group_crystal_system monoclinic
_space_group_IT_number 14
_space_group_name_Hall '-P 2ybc'
_space_group_name_H-M_alt 'P 1 21/c 1'
_atom_sites_solution_hydrogens geom
_atom_sites_solution_primary dual
_audit_creation_date 2025-11-28
_audit_creation_method
;
Olex2 1.5
(compiled 2025.07.13 svn.rb7424aed for OlexSys, GUI svn.r7314)
;
_audit_update_record
;
2025-11-28 deposited with the CCDC.	2026-04-28 downloaded from the CCDC.
;
_cell_angle_alpha 90
_cell_angle_beta 92.302(2)
_cell_angle_gamma 90
_cell_formula_units_Z 4
_cell_length_a 10.2446(2)
_cell_length_b 42.1839(8)
_cell_length_c 9.66550(10)
_cell_measurement_reflns_used 13365
_cell_measurement_temperature 106(9)
_cell_measurement_theta_max 68.0830
_cell_measurement_theta_min 4.1690
_cell_volume 4173.64(12)
_computing_cell_refinement 'CrysAlisPro 1.171.41.95a (Rigaku OD, 2021)'
_computing_data_collection 'CrysAlisPro 1.171.41.95a (Rigaku OD, 2021)'
_computing_data_reduction 'CrysAlisPro 1.171.41.95a (Rigaku OD, 2021)'
_computing_molecular_graphics 'Olex2 1.5 (Dolomanov et al., 2009)'
_computing_publication_material 'Olex2 1.5 (Dolomanov et al., 2009)'
_computing_structure_refinement 'SHELXL 2018/3 (Sheldrick, 2015)'
_computing_structure_solution 'SHELXT 2018/2 (Sheldrick, 2018)'
_diffrn_ambient_environment N~2~
_diffrn_ambient_temperature 106(9)
_diffrn_detector 'Image Plate'
_diffrn_detector_area_resol_mean 10.0000
_diffrn_detector_type 'Rigaku IP'
_diffrn_measured_fraction_theta_full 0.973
_diffrn_measured_fraction_theta_max 0.959
_diffrn_measurement_details
;
List of Runs (angles in degrees, time in seconds):

  # Type    Start    End  Width  t~exp~   \w     \q     \k     \f   Frames
#--------------------------------------------------------------------------
  1  \w   -110.00 -14.00   0.50    1.75    --  -40.58 -75.00 113.00  192
  2  \w    -67.00  29.00   0.50    1.75    --  -40.58  75.00-118.00  192
  3  \w    -28.00  67.00   0.50    1.75    --   40.58 -75.00 113.00  190
  4  \w    -98.00 -13.00   0.50    9.34    --  -82.50  75.00-118.00  170
  5  \w     27.00  98.00   0.50    9.34    --   96.35 -75.00 113.00  142
  6  \w     70.00 166.00   0.50    9.34    --   96.35  75.00-118.00  192
  7  \w    -96.00 -19.00   0.50    1.75    --  -40.58 138.00 -60.00  154
  8  \w    -24.00  35.00   0.50    1.75    --  -40.58  12.00  90.00  118
  9  \w   -111.00 -26.00   0.50    1.75    --  -40.58 -25.00-180.00  170
 10  \w    -24.00  35.00   0.50    1.75    --  -40.58  12.00-150.00  118
 11  \w    -25.00  43.00   0.50    1.75    --   40.58 -38.00-150.00  136
 12  \w     18.00  78.00   0.50    1.75    --   40.58-104.00 120.00  120
 13  \w    -35.00  24.00   0.50    1.75    --   40.58 -12.00 -30.00  118
 14  \w     14.00 110.00   0.50    1.75    --   40.58  75.00-118.00  192
 15  \w   -152.00 -56.00   0.50    9.34    --  -82.50 -75.00 113.00  192
 16  \w    -57.00 -16.00   0.50    9.34    --  -82.50  50.00 120.00   82
 17  \w   -105.00 -14.00   0.50    9.34    --  -82.50  77.00  60.00  182
 18  \w     29.00  83.00   0.50    9.34    --   96.35 -68.00 150.00  108
 19  \w     80.00 164.00   0.50    9.34    --   96.35  42.00-180.00  168
 20  \w     30.00  57.00   0.50    9.34    --   96.35 -50.00-150.00   54
 21  \w     30.00  57.00   0.50    9.34    --   96.35 -50.00  60.00   54
 22  \w     99.00 160.00   0.50    9.34    --   96.35 117.00-150.00  122
 23  \w     23.00 106.00   0.50    9.34    --   96.35 -96.00  60.00  166
 24  \w     30.00  57.00   0.50    9.34    --   96.35 -50.00 150.00   54
 25  \w     44.00 127.00   0.50    9.34    --   96.35-145.00   0.00  166
 26  \w     29.00  83.00   0.50    9.34    --   96.35 -68.00 -30.00  108
 27  \w     30.00  57.00   0.50    9.34    --   96.35 -50.00  30.00   54
 28  \w     70.00 165.00   0.50    9.34    --   96.35  77.00-150.00  190
 29  \w     28.00  68.00   0.50    9.34    --   96.35 -59.00-180.00   80
 30  \w     75.00 165.00   0.50    9.34    --   96.35  59.00 120.00  180
 31  \w     30.00  57.00   0.50    9.34    --   96.35 -50.00-120.00   54
 32  \w     75.00 165.00   0.50    9.34    --   96.35  59.00 150.00  180
 33  \w     28.00  68.00   0.50    9.34    --   96.35 -59.00 -60.00   80
 34  \w     30.00  57.00   0.50    9.34    --   96.35 -50.00-180.00   54
 35  \w   -109.00 -14.00   0.50    1.75    --  -40.58 -77.00 -60.00  190
 36  \w   -108.00 -17.00   0.50    1.75    --  -40.58 -64.00 150.00  182
 37  \w   -111.00 -26.00   0.50    1.75    --  -40.58 -25.00 -90.00  170
 38  \w   -109.00 -14.00   0.50    1.75    --  -40.58 -77.00   0.00  190
 39  \w   -108.00 -17.00   0.50    1.75    --  -40.58 -64.00  30.00  182
 40  \w   -109.00 -14.00   0.50    1.75    --  -40.58 -77.00  90.00  190
 41  \w    -35.00  24.00   0.50    1.75    --   40.58 -12.00 -90.00  118
 42  \w     14.00 109.00   0.50    1.75    --   40.58  77.00 -60.00  190
 43  \w    -25.00  43.00   0.50    1.75    --   40.58 -38.00 120.00  136
 44  \w     18.00 108.00   0.50    1.75    --   40.58  64.00  30.00  180
 45  \w     77.00 102.00   0.50    9.34    --   96.35  50.00  30.00   50
 46  \w     70.00 165.00   0.50    9.34    --   96.35  77.00 -90.00  190
 47  \w     71.00 170.00   0.50    9.34    --   96.35  17.00   0.00  198
;
_diffrn_measurement_device 'four-circle diffractometer'
_diffrn_measurement_device_type 'Rigaku R-AXIS SPIDER IP'
_diffrn_measurement_method '\w scans'
_diffrn_orient_matrix_type 'CrysAlisPro convention (1999,Acta A55,543-557)'
_diffrn_orient_matrix_UB_11 0.0272286000
_diffrn_orient_matrix_UB_12 -0.0299807000
_diffrn_orient_matrix_UB_13 0.0874939000
_diffrn_orient_matrix_UB_21 -0.1399833000
_diffrn_orient_matrix_UB_22 0.0013166000
_diffrn_orient_matrix_UB_23 0.0523842000
_diffrn_orient_matrix_UB_31 -0.0481918000
_diffrn_orient_matrix_UB_32 -0.0208055000
_diffrn_orient_matrix_UB_33 -0.1226418000
_diffrn_radiation_monochromator graphite
_diffrn_radiation_probe x-ray
_diffrn_radiation_type 'Cu K\a'
_diffrn_radiation_wavelength 1.54184
_diffrn_reflns_av_R_equivalents 0.0756
_diffrn_reflns_av_unetI/netI 0.0528
_diffrn_reflns_Laue_measured_fraction_full 0.973
_diffrn_reflns_Laue_measured_fraction_max 0.959
_diffrn_reflns_limit_h_max 12
_diffrn_reflns_limit_h_min -12
_diffrn_reflns_limit_k_max 45
_diffrn_reflns_limit_k_min -50
_diffrn_reflns_limit_l_max 11
_diffrn_reflns_limit_l_min -11
_diffrn_reflns_number 28717
_diffrn_reflns_point_group_measured_fraction_full 0.973
_diffrn_reflns_point_group_measured_fraction_max 0.959
_diffrn_reflns_theta_full 67.684
_diffrn_reflns_theta_max 68.657
_diffrn_reflns_theta_min 2.095
_diffrn_source 'sealed X-ray tube'
_diffrn_source_target Mo
_diffrn_source_type 'PhotonJet (Cu) X-ray Source'
_exptl_absorpt_coefficient_mu 0.532
_exptl_absorpt_correction_T_max 1.00000
_exptl_absorpt_correction_T_min 0.45086
_exptl_absorpt_correction_type multi-scan
_exptl_absorpt_process_details
;
CrysAlisPro 1.171.41.95a (Rigaku Oxford Diffraction, 2021)
Empirical absorption correction using spherical harmonics,
implemented in SCALE3 ABSPACK scaling algorithm.
;
_exptl_crystal_colour 'clear greenish green'
_exptl_crystal_colour_lustre clear
_exptl_crystal_colour_modifier greenish
_exptl_crystal_colour_primary green
_exptl_crystal_density_diffrn 1.169
_exptl_crystal_description block
_exptl_crystal_F_000 1579
_exptl_crystal_preparation 'Dissolved in Toluene'
_exptl_crystal_recrystallization_method 'slow evaporation'
_exptl_crystal_size_max 0.2
_exptl_crystal_size_mid 0.15
_exptl_crystal_size_min 0.1
_refine_diff_density_max 0.913
_refine_diff_density_min -0.572
_refine_diff_density_rms 0.114
_refine_ls_extinction_coef 0.0013(3)
_refine_ls_extinction_expression Fc^*^=kFc[1+0.001xFc^2^\l^3^/sin(2\q)]^-1/4^
_refine_ls_extinction_method 'SHELXL-2018/3 (Sheldrick 2018)'
_refine_ls_goodness_of_fit_ref 1.117
_refine_ls_hydrogen_treatment constr
_refine_ls_matrix_type full
_refine_ls_number_parameters 552
_refine_ls_number_reflns 7405
_refine_ls_number_restraints 93
_refine_ls_restrained_S_all 1.121
_refine_ls_R_factor_all 0.1339
_refine_ls_R_factor_gt 0.0989
_refine_ls_shift/su_max 0.000
_refine_ls_shift/su_mean 0.000
_refine_ls_structure_factor_coef Fsqd
_refine_ls_weighting_details 'w=1/[\s^2^(Fo^2^)+(0.1709P)^2^+11.2891P] where P=(Fo^2^+2Fc^2^)/3'
_refine_ls_weighting_scheme calc
_refine_ls_wR_factor_gt 0.2707
_refine_ls_wR_factor_ref 0.3464
_reflns_Friedel_coverage 0.000
_reflns_number_gt 5678
_reflns_number_total 7405
_reflns_threshold_expression 'I > 2\s(I)'
_cod_data_source_file d6sc01682k2.cif
_cod_data_source_block SM_DT1
_cod_original_formula_sum 'C52.60 H56.16 N O2'
_cod_database_code 1577157
_shelx_shelxl_version_number 2018/3
_chemical_oxdiff_formula 'C H N O'
_chemical_oxdiff_usercomment 100K
_shelx_space_group_comment
;
The symmetry employed for this shelxl refinement is uniquely defined
by the following loop, which should always be used as a source of
symmetry information in preference to the above space-group names.
They are only intended as comments.
;
_cell_oxdiff_angle_alpha 89.9735(19)
_cell_oxdiff_angle_beta 92.2904(19)
_cell_oxdiff_angle_gamma 90.0231(17)
_cell_oxdiff_length_a 10.2425(2)
_cell_oxdiff_length_b 42.1880(8)
_cell_oxdiff_length_c 9.6664(2)
_cell_oxdiff_measurement_reflns_used 13366
_cell_oxdiff_volume 4173.63(16)
_olex2_refinement_description
;
1. Fixed Uiso
 At 1.2 times of:
  All C(H) groups
 At 1.5 times of:
  All C(H,H,H) groups
2. Restrained distances
 C00U-C01H \\sim C00U-C2
 with sigma of 0.02
 C00U-C01I \\sim C00U-C3
 with sigma of 0.02
 C00U-C01J \\sim C00U-C1
 with sigma of 0.02
 C01H-C01I \\sim C01H-C01J \\sim C01I-C01J \\sim C1-C2 \\sim C1-C3 \\sim C2-C3
 with sigma of 0.04
 C00U-C01H \\sim C00U-C01I \\sim C00U-C01J \\sim C00U-C1 \\sim C00U-C2 \\sim
C00U-C3 \\sim C00U-C00B
 with sigma of 0.02
3. Rigid body (RIGU) restrains
 C01H, C01I, C01J
 with sigma for 1-2 distances of 0.004 and sigma for 1-3 distances of 0.004
 C1, C2, C3
 with sigma for 1-2 distances of 0.004 and sigma for 1-3 distances of 0.004
 C01H, C01I, C01J, C00U, C00B
 with sigma for 1-2 distances of 0.004 and sigma for 1-3 distances of 0.004
 C1, C2, C3, C00U, C00B
 with sigma for 1-2 distances of 0.004 and sigma for 1-3 distances of 0.004
4. Others
 Sof(C1)=Sof(C2)=Sof(C3)=1-FVAR(1)
 Sof(C01H)=Sof(C01I)=Sof(C01J)=FVAR(1)
 Sof(C01K)=Sof(H4)=Sof(Ha)=Sof(Hb)=FVAR(2)
 Sof(C01G)=Sof(H01s)=Sof(H01t)=Sof(H01u)=FVAR(3)
 Sof(C01C)=Sof(H01p)=Sof(H01q)=Sof(H01r)=FVAR(4)
5.a Aromatic/amide H refined with riding coordinates:
 C004(H004), C005(H005), C00A(H00A), C00D(H00D), C00E(H00E), C00F(H00F),
 C00H(H00H), C00J(H00J), C00M(H00M), C00N(H00N), C00O(H00O), C00P(H00P),
 C00Q(H00Q), C00S(H00S), C00T(H00T), C00W(H00W), C00Z(H00Z), C010(H010),
 C011(H011), C013(H013), C019(H019), C01A(H01), C01E(H1), C01F(H2)
5.b Idealised Me refined as rotating group:
 C012(H01a,H01b,H01c), C014(H01d,H01e,H01f), C016(H01g,H01h,H01i), C017(H01j,
 H01k,H01l), C01B(H01m,H01n,H01o), C01C(H01p,H01q,H01r), C01G(H01s,H01t,H01u),
 C01H(H01v,H01w,H01x), C01I(H01y,H2a,H2b), C01J(H01z,H,H3), C01K(H4,Ha,Hb)
;
_olex2_exptl_crystal_mounting_method 'standard mounting'
_olex2_submission_special_instructions 'No special instructions were received'
_oxdiff_exptl_absorpt_empirical_details
;
Empirical correction (ABSPACK) includes:
- Absorption correction using spherical harmonics
- Frame scaling
;
_oxdiff_exptl_absorpt_empirical_full_max 2.291
_oxdiff_exptl_absorpt_empirical_full_min 0.725

loop_
_space_group_symop_operation_xyz
'x, y, z'
'-x, y+1/2, -z+1/2'
'-x, -y, -z'
'x, -y-1/2, z-1/2'

loop_
_atom_site_label
_atom_site_type_symbol
_atom_site_fract_x
_atom_site_fract_y
_atom_site_fract_z
_atom_site_U_iso_or_equiv
_atom_site_adp_type
_atom_site_occupancy
_atom_site_site_symmetry_order
_atom_site_calc_flag
_atom_site_refinement_flags_posn
_atom_site_refinement_flags_adp
_atom_site_refinement_flags_occupancy
_atom_site_disorder_assembly
_atom_site_disorder_group
O001 O 1.0605(3) 0.21524(7) 0.3610(4) 0.0401(8) Uani 1 1 d . . . . .
O002 O 0.1848(3) 0.15323(8) 0.5972(3) 0.0429(8) Uani 1 1 d . . . . .
N003 N 0.5694(3) 0.24603(8) 0.5575(4) 0.0323(8) Uani 1 1 d . . . . .
C004 C 0.4001(4) 0.28672(9) 0.5599(4) 0.0270(9) Uani 1 1 d . . . . .
H004 H 0.335001 0.271127 0.540501 0.032 Uiso 1 1 calc R U . . .
C005 C 0.3658(4) 0.31789(10) 0.5734(4) 0.0288(9) Uani 1 1 d . . . . .
H005 H 0.276375 0.323436 0.559341 0.035 Uiso 1 1 calc R U . . .
C006 C 0.4552(4) 0.34201(9) 0.6067(4) 0.0270(9) Uani 1 1 d . . . . .
C007 C 0.9379(4) 0.22378(10) 0.4020(4) 0.0297(9) Uani 1 1 d . . . . .
C008 C 0.3035(4) 0.41825(10) 0.4742(4) 0.0284(9) Uani 1 1 d . . . . .
C009 C 0.6939(4) 0.23848(10) 0.5010(4) 0.0284(9) Uani 1 1 d . . . . .
C00A C 0.2369(4) 0.43036(10) 0.3562(4) 0.0304(9) Uani 1 1 d . . . . .
H00A H 0.214652 0.416237 0.282441 0.037 Uiso 1 1 calc R U . . .
C00B C 0.5504(4) 0.40923(10) 0.9455(4) 0.0292(9) Uani 1 1 d D . . . .
C00C C 0.4168(4) 0.37576(10) 0.6050(4) 0.0295(9) Uani 1 1 d . . . . .
C00D C 0.3436(4) 0.38739(9) 0.4888(4) 0.0280(9) Uani 1 1 d . . . . .
H00D H 0.320642 0.372940 0.416467 0.034 Uiso 1 1 calc R U . . .
C00E C 0.5858(4) 0.33250(10) 0.6245(4) 0.0309(9) Uani 1 1 d . . . . .
H00E H 0.650956 0.348014 0.644983 0.037 Uiso 1 1 calc R U . . .
C00F C 0.5186(4) 0.38789(10) 0.8377(4) 0.0311(9) Uani 1 1 d . . . . .
H00F H 0.542760 0.366281 0.849293 0.037 Uiso 1 1 calc R U . . .
C00G C 0.5322(4) 0.27792(10) 0.5749(4) 0.0295(9) Uani 1 1 d . . . . .
C00H C 0.7481(4) 0.25727(10) 0.4009(4) 0.0311(9) Uani 1 1 d . . . . .
H00H H 0.701319 0.275144 0.365363 0.037 Uiso 1 1 calc R U . . .
C00I C 0.4536(4) 0.39684(9) 0.7151(4) 0.0303(9) Uani 1 1 d . . . . .
C00J C 0.4386(4) 0.20364(10) 0.4487(4) 0.0294(9) Uani 1 1 d . . . . .
H00J H 0.479776 0.207389 0.363913 0.035 Uiso 0.79(10) 1 calc R U . . .
C00K C 0.4448(4) 0.45257(10) 0.8142(4) 0.0314(9) Uani 1 1 d . . . . .
C00L C 0.4747(4) 0.22126(9) 0.5646(4) 0.0290(9) Uani 1 1 d . . . . .
C00M C 0.8831(4) 0.20435(10) 0.4993(5) 0.0321(9) Uani 1 1 d . . . . .
H00M H 0.928345 0.186013 0.532135 0.039 Uiso 1 1 calc R U . . .
C00N C 0.3189(4) 0.19217(10) 0.6975(5) 0.0341(10) Uani 1 1 d . . . . .
H00N H 0.278129 0.188389 0.782532 0.041 Uiso 1 1 calc R U . . .
C00O C 0.4170(4) 0.21518(10) 0.6896(4) 0.0312(9) Uani 1 1 d . . . . .
H00O H 0.444297 0.226689 0.770206 0.037 Uiso 1.00(10) 1 calc R U . . .
C00P C 0.8710(4) 0.25012(10) 0.3517(5) 0.0318(9) Uani 1 1 d . . . . .
H00P H 0.908453 0.263273 0.284058 0.038 Uiso 1 1 calc R U . . .
C00Q C 0.6220(4) 0.30125(10) 0.6130(4) 0.0308(9) Uani 1 1 d . . . . .
H00Q H 0.710677 0.295510 0.631571 0.037 Uiso 1 1 calc R U . . .
C00R C 0.2017(4) 0.46212(10) 0.3420(5) 0.0333(10) Uani 1 1 d . . . . .
C00S C 0.7616(4) 0.21182(10) 0.5486(4) 0.0311(9) Uani 1 1 d . . . . .
H00S H 0.724132 0.198531 0.615714 0.037 Uiso 1 1 calc R U . . .
C00T C 0.3425(4) 0.18049(10) 0.4552(4) 0.0319(9) Uani 1 1 d . . . . .
H00T H 0.318162 0.168475 0.375149 0.038 Uiso 1 1 calc R U . . .
C00U C 0.6254(4) 0.39858(10) 1.0779(4) 0.0342(10) Uani 1 1 d D . . . .
C00V C 0.2818(4) 0.17491(10) 0.5798(5) 0.0333(10) Uani 1 1 d . . . . .
C00W C 0.5102(4) 0.44101(10) 0.9300(4) 0.0328(10) Uani 1 1 d . . . . .
H00W H 0.529537 0.455255 1.004172 0.039 Uiso 1 1 calc R U . . .
C00X C 0.2979(5) 0.47389(10) 0.5728(5) 0.0362(10) Uani 1 1 d . . . . .
C00Y C 0.1295(5) 0.47506(10) 0.2122(5) 0.0360(10) Uani 1 1 d . . . . .
C00Z C 0.3352(5) 0.49475(10) 0.6815(5) 0.0382(11) Uani 1 1 d . . . . .
H00Z H 0.314210 0.516630 0.673745 0.046 Uiso 1 1 calc R U . . .
C010 C 0.2346(4) 0.48314(10) 0.4518(5) 0.0356(10) Uani 1 1 d . . . . .
H010 H 0.211501 0.504839 0.441232 0.043 Uiso 1 1 calc R U . . .
C011 C 0.4022(5) 0.48366(10) 0.7997(5) 0.0380(11) Uani 1 1 d . . . . .
H011 H 0.419561 0.498017 0.873943 0.046 Uiso 1 1 calc R U . . .
C012 C 1.1289(4) 0.23758(12) 0.2822(5) 0.0423(11) Uani 1 1 d . . . . .
H01A H 1.084128 0.240239 0.191436 0.063 Uiso 1 1 calc R U . . .
H01B H 1.218134 0.230002 0.269778 0.063 Uiso 1 1 calc R U . . .
H01C H 1.131962 0.257971 0.330801 0.063 Uiso 1 1 calc R U . . .
C013 C 0.9371(5) 0.15596(15) 0.1318(6) 0.0535(14) Uani 1 1 d . . . . .
H013 H 0.923734 0.164666 0.220778 0.064 Uiso 1 1 calc R U . . .
C014 C 0.1484(6) 0.13453(12) 0.4779(6) 0.0494(13) Uani 1 1 d . . . . .
H01D H 0.119742 0.148532 0.401673 0.074 Uiso 1 1 calc R U . . .
H01E H 0.076952 0.120217 0.500293 0.074 Uiso 1 1 calc R U . . .
H01F H 0.223732 0.122060 0.450107 0.074 Uiso 1 1 calc R U . . .
C015 C 0.4324(6) 0.43174(12) 0.6881(5) 0.052(2) Uani 1.00(2) 1 d . . . . .
C016 C -0.0012(6) 0.48869(14) 0.2512(6) 0.0548(14) Uani 1 1 d . . . . .
H01G H -0.053280 0.472090 0.293575 0.082 Uiso 1 1 calc R U . . .
H01H H -0.047925 0.496700 0.167924 0.082 Uiso 1 1 calc R U . . .
H01I H 0.013285 0.506081 0.317279 0.082 Uiso 1 1 calc R U . . .
C017 C 0.1041(6) 0.44965(12) 0.1011(6) 0.0513(14) Uani 1 1 d . . . . .
H01J H 0.187535 0.441016 0.072313 0.077 Uiso 1 1 calc R U . . .
H01K H 0.057076 0.459102 0.020994 0.077 Uiso 1 1 calc R U . . .
H01L H 0.051322 0.432570 0.138936 0.077 Uiso 1 1 calc R U . . .
C018 C 0.9181(5) 0.12404(16) 0.1091(7) 0.0614(17) Uani 1 1 d . . . . .
C019 C 0.9960(5) 0.16282(16) -0.1016(6) 0.0573(15) Uani 1 1 d . . . . .
H019 H 1.022819 0.176274 -0.174026 0.069 Uiso 1 1 calc R U . . .
C01A C 0.9755(5) 0.17533(14) 0.0263(7) 0.0575(15) Uani 1 1 d . . . . .
H01 H 0.987622 0.197377 0.042301 0.069 Uiso 1 1 calc R U . . .
C01B C 0.2134(6) 0.50135(14) 0.1484(6) 0.0551(14) Uani 1 1 d . . . . .
H01M H 0.226404 0.518631 0.215261 0.083 Uiso 1 1 calc R U . . .
H01N H 0.168553 0.509495 0.064236 0.083 Uiso 1 1 calc R U . . .
H01O H 0.298319 0.492570 0.125174 0.083 Uiso 1 1 calc R U . . .
C01C C 0.1924(6) 0.42837(13) 0.6975(7) 0.055(2) Uani 0.954(18) 1 d . . P . .
H01P H 0.189512 0.405232 0.705977 0.083 Uiso 0.954(18) 1 calc R U P . .
H01Q H 0.110629 0.435954 0.653057 0.083 Uiso 0.954(18) 1 calc R U P . .
H01R H 0.203800 0.437856 0.789721 0.083 Uiso 0.954(18) 1 calc R U P . .
C01D C 0.3159(7) 0.43856(12) 0.6027(6) 0.055(2) Uani 0.97(2) 1 d . . . . .
C01E C 0.9392(6) 0.11193(16) -0.0240(8) 0.0677(18) Uani 1 1 d . . . . .
H1 H 0.925961 0.090054 -0.043218 0.081 Uiso 1 1 calc R U . . .
C01F C 0.9789(6) 0.13208(17) -0.1258(7) 0.0656(17) Uani 1 1 d . . . . .
H2 H 0.994534 0.123851 -0.215087 0.079 Uiso 1 1 calc R U . . .
C01G C 0.5571(6) 0.44236(14) 0.5938(7) 0.050(2) Uani 0.892(18) 1 d . . P . .
H01S H 0.639252 0.438681 0.646818 0.074 Uiso 0.892(18) 1 calc R U P . .
H01T H 0.549525 0.464897 0.570242 0.074 Uiso 0.892(18) 1 calc R U P . .
H01U H 0.556173 0.429755 0.508541 0.074 Uiso 0.892(18) 1 calc R U P . .
C01H C 0.7412(7) 0.42135(16) 1.1011(8) 0.0341(18) Uani 0.620(9) 1 d D . P A 1
H01V H 0.797558 0.420318 1.021618 0.051 Uiso 1 1 calc R U . . .
H01W H 0.791471 0.415232 1.185310 0.051 Uiso 1 1 calc R U . . .
H01X H 0.708607 0.443035 1.111155 0.051 Uiso 1 1 calc R U . . .
C01I C 0.6690(7) 0.36535(15) 1.0729(7) 0.0342(18) Uani 0.620(9) 1 d D . P A 1
H01Y H 0.592735 0.351323 1.068567 0.051 Uiso 1 1 calc R U . . .
H2A H 0.723120 0.360528 1.156170 0.051 Uiso 1 1 calc R U . . .
H2B H 0.720312 0.362098 0.990647 0.051 Uiso 1 1 calc R U . . .
C01J C 0.5316(7) 0.40315(19) 1.1966(7) 0.0402(19) Uani 0.620(9) 1 d D . P A 1
H01Z H 0.508113 0.425604 1.203339 0.060 Uiso 1 1 calc R U . . .
H H 0.574378 0.396215 1.283859 0.060 Uiso 1 1 calc R U . . .
H3 H 0.452412 0.390547 1.178082 0.060 Uiso 1 1 calc R U . . .
C01K C 0.8704(8) 0.1014(3) 0.2121(10) 0.082(4) Uani 0.78(2) 1 d . . P . .
H4 H 0.938694 0.097756 0.284257 0.124 Uiso 0.78(2) 1 calc R U P . .
HA H 0.848119 0.081248 0.166289 0.124 Uiso 0.78(2) 1 calc R U P . .
HB H 0.792561 0.110070 0.254083 0.124 Uiso 0.78(2) 1 calc R U P . .
C1 C 0.6636(16) 0.4234(3) 1.1864(14) 0.056(4) Uani 0.380(9) 1 d D . P A 2
C2 C 0.7578(11) 0.3820(3) 1.0372(14) 0.048(4) Uani 0.380(9) 1 d D . P A 2
C3 C 0.5521(14) 0.3712(3) 1.1536(14) 0.053(4) Uani 0.380(9) 1 d D . P A 2

loop_
_atom_site_aniso_label
_atom_site_aniso_U_11
_atom_site_aniso_U_22
_atom_site_aniso_U_33
_atom_site_aniso_U_23
_atom_site_aniso_U_13
_atom_site_aniso_U_12
O001 0.0293(16) 0.0373(18) 0.054(2) 0.0048(14) 0.0104(14) 0.0056(13)
O002 0.0468(19) 0.0385(18) 0.0433(19) 0.0022(14) 0.0011(14) -0.0162(15)
N003 0.0329(19) 0.0236(18) 0.040(2) -0.0016(15) -0.0028(15) 0.0001(14)
C004 0.029(2) 0.027(2) 0.025(2) 0.0009(15) -0.0027(15) -0.0066(16)
C005 0.034(2) 0.027(2) 0.025(2) 0.0004(16) -0.0081(16) -0.0044(16)
C006 0.032(2) 0.026(2) 0.0225(19) 0.0023(15) -0.0035(15) -0.0072(16)
C007 0.025(2) 0.030(2) 0.034(2) -0.0017(17) 0.0030(16) 0.0016(16)
C008 0.031(2) 0.025(2) 0.030(2) -0.0003(16) 0.0032(16) 0.0014(16)
C009 0.029(2) 0.026(2) 0.030(2) -0.0035(16) 0.0006(16) 0.0025(16)
C00A 0.034(2) 0.027(2) 0.031(2) -0.0025(17) 0.0026(17) 0.0013(17)
C00B 0.033(2) 0.027(2) 0.028(2) -0.0011(16) 0.0000(16) -0.0040(16)
C00C 0.036(2) 0.024(2) 0.029(2) 0.0012(16) -0.0030(17) -0.0041(17)
C00D 0.032(2) 0.023(2) 0.029(2) -0.0057(16) -0.0018(16) -0.0056(16)
C00E 0.034(2) 0.025(2) 0.033(2) -0.0009(17) -0.0074(17) -0.0040(17)
C00F 0.034(2) 0.022(2) 0.037(2) -0.0038(17) -0.0023(17) -0.0032(16)
C00G 0.034(2) 0.027(2) 0.026(2) 0.0040(16) -0.0112(16) -0.0041(17)
C00H 0.033(2) 0.023(2) 0.036(2) 0.0002(17) -0.0029(17) 0.0027(16)
C00I 0.036(2) 0.021(2) 0.034(2) -0.0010(16) -0.0039(17) -0.0001(16)
C00J 0.032(2) 0.025(2) 0.031(2) 0.0027(16) -0.0002(16) 0.0010(17)
C00K 0.036(2) 0.025(2) 0.034(2) -0.0040(17) 0.0005(17) -0.0016(17)
C00L 0.033(2) 0.0194(19) 0.034(2) 0.0045(16) -0.0062(17) 0.0019(16)
C00M 0.034(2) 0.025(2) 0.038(2) -0.0018(17) 0.0015(17) 0.0059(17)
C00N 0.041(2) 0.032(2) 0.030(2) 0.0031(17) 0.0020(17) -0.0036(19)
C00O 0.041(2) 0.025(2) 0.028(2) -0.0007(16) -0.0060(17) -0.0028(17)
C00P 0.033(2) 0.024(2) 0.038(2) -0.0007(17) 0.0019(17) 0.0016(17)
C00Q 0.032(2) 0.029(2) 0.031(2) -0.0013(17) -0.0054(16) -0.0010(17)
C00R 0.036(2) 0.026(2) 0.037(2) 0.0008(17) -0.0024(18) 0.0010(17)
C00S 0.034(2) 0.026(2) 0.033(2) 0.0009(17) 0.0014(17) 0.0003(17)
C00T 0.037(2) 0.026(2) 0.032(2) 0.0004(17) -0.0052(17) -0.0040(17)
C00U 0.042(2) 0.033(2) 0.028(2) -0.0029(17) -0.0047(17) -0.0061(18)
C00V 0.040(2) 0.024(2) 0.035(2) 0.0080(17) -0.0019(18) -0.0071(18)
C00W 0.042(2) 0.024(2) 0.033(2) -0.0097(17) -0.0014(18) -0.0012(17)
C00X 0.040(2) 0.026(2) 0.043(3) -0.0070(18) -0.0059(19) 0.0068(18)
C00Y 0.040(2) 0.029(2) 0.039(2) 0.0006(18) -0.0072(19) 0.0063(18)
C00Z 0.048(3) 0.018(2) 0.048(3) -0.0074(18) -0.007(2) -0.0001(18)
C010 0.038(2) 0.025(2) 0.043(3) -0.0028(18) -0.0054(19) 0.0052(18)
C011 0.050(3) 0.029(2) 0.035(2) -0.0120(18) -0.004(2) -0.0005(19)
C012 0.029(2) 0.048(3) 0.051(3) 0.001(2) 0.016(2) 0.001(2)
C013 0.047(3) 0.066(4) 0.048(3) -0.010(3) -0.002(2) 0.025(3)
C014 0.058(3) 0.039(3) 0.050(3) 0.002(2) -0.010(2) -0.023(2)
C015 0.088(5) 0.029(3) 0.038(3) -0.006(2) -0.017(3) 0.005(2)
C016 0.051(3) 0.060(3) 0.052(3) -0.002(3) -0.006(2) 0.021(3)
C017 0.068(4) 0.040(3) 0.045(3) -0.005(2) -0.018(3) 0.010(2)
C018 0.033(3) 0.068(4) 0.084(4) 0.023(3) 0.011(3) 0.016(3)
C019 0.044(3) 0.071(4) 0.057(3) 0.006(3) -0.002(2) 0.008(3)
C01A 0.044(3) 0.051(3) 0.077(4) -0.005(3) -0.016(3) 0.005(2)
C01B 0.065(4) 0.052(3) 0.047(3) 0.009(2) -0.013(3) -0.008(3)
C01C 0.052(4) 0.032(3) 0.083(5) -0.006(3) 0.024(3) -0.002(2)
C01D 0.084(5) 0.032(3) 0.048(4) -0.013(2) -0.030(3) 0.016(3)
C01E 0.048(3) 0.050(3) 0.104(5) -0.017(4) -0.004(3) 0.007(3)
C01F 0.057(4) 0.073(4) 0.066(4) -0.017(3) -0.009(3) 0.022(3)
C01G 0.045(3) 0.036(3) 0.069(4) -0.015(3) 0.015(3) -0.011(2)
C01H 0.040(4) 0.027(3) 0.035(4) 0.000(3) -0.009(3) -0.001(3)
C01I 0.042(4) 0.032(3) 0.027(3) 0.002(3) -0.013(3) -0.006(3)
C01J 0.040(4) 0.048(5) 0.032(4) 0.005(3) 0.002(3) 0.000(3)
C01K 0.044(5) 0.126(9) 0.079(6) 0.044(6) 0.018(4) 0.023(5)
C1 0.073(11) 0.045(7) 0.048(8) -0.013(6) -0.030(7) -0.004(6)
C2 0.045(6) 0.053(8) 0.047(8) -0.005(6) -0.004(5) 0.003(6)
C3 0.059(8) 0.057(8) 0.042(7) 0.008(6) -0.006(6) -0.016(6)

loop_
_atom_type_symbol
_atom_type_description
_atom_type_scat_dispersion_real
_atom_type_scat_dispersion_imag
_atom_type_scat_source
C C 0.0181 0.0091 'International Tables Vol C Tables 4.2.6.8 and 6.1.1.4'
H H 0.0000 0.0000 'International Tables Vol C Tables 4.2.6.8 and 6.1.1.4'
N N 0.0311 0.0180 'International Tables Vol C Tables 4.2.6.8 and 6.1.1.4'
O O 0.0492 0.0322 'International Tables Vol C Tables 4.2.6.8 and 6.1.1.4'

loop_
_geom_angle_atom_site_label_1
_geom_angle_atom_site_label_2
_geom_angle_atom_site_label_3
_geom_angle
_geom_angle_site_symmetry_1
_geom_angle_site_symmetry_3
_geom_angle_publ_flag
C007 O001 C012 117.2(3) . . ?
C00V O002 C014 115.8(4) . . ?
C00G N003 C009 120.2(3) . . ?
C00G N003 C00L 120.3(3) . . ?
C00L N003 C009 117.9(3) . . ?
C005 C004 H004 120.2 . . ?
C005 C004 C00G 119.6(4) . . ?
C00G C004 H004 120.2 . . ?
C004 C005 H005 118.2 . . ?
C004 C005 C006 123.6(4) . . ?
C006 C005 H005 118.2 . . ?
C005 C006 C00C 121.8(4) . . ?
C005 C006 C00E 115.7(4) . . ?
C00E C006 C00C 122.0(4) . . ?
O001 C007 C00M 116.1(4) . . ?
O001 C007 C00P 123.5(4) . . ?
C00M C007 C00P 120.4(4) . . ?
C00A C008 C01D 119.0(4) . . ?
C00D C008 C00A 124.4(4) . . ?
C00D C008 C01D 116.1(4) . . ?
C00H C009 N003 121.6(4) . . ?
C00H C009 C00S 119.1(4) . . ?
C00S C009 N003 119.4(4) . . ?
C008 C00A H00A 118.4 . . ?
C00R C00A C008 123.1(4) . . ?
C00R C00A H00A 118.4 . . ?
C00F C00B C00U 121.6(4) . . ?
C00F C00B C00W 118.2(4) . . ?
C00W C00B C00U 120.1(4) . . ?
C00D C00C C006 118.5(4) . . ?
C00D C00C C00I 119.5(4) . . ?
C00I C00C C006 122.0(4) . . ?
C008 C00D C00C 124.0(4) . . ?
C008 C00D H00D 118.0 . . ?
C00C C00D H00D 118.0 . . ?
C006 C00E H00E 119.2 . . ?
C00Q C00E C006 121.6(4) . . ?
C00Q C00E H00E 119.2 . . ?
C00B C00F H00F 118.4 . . ?
C00I C00F C00B 123.2(4) . . ?
C00I C00F H00F 118.4 . . ?
C004 C00G N003 120.2(4) . . ?
C00Q C00G N003 121.9(4) . . ?
C00Q C00G C004 117.8(4) . . ?
C009 C00H H00H 119.8 . . ?
C009 C00H C00P 120.5(4) . . ?
C00P C00H H00H 119.8 . . ?
C00C C00I C015 116.6(4) . . ?
C00F C00I C00C 124.8(4) . . ?
C00F C00I C015 118.2(4) . . ?
C00L C00J H00J 119.7 . . ?
C00L C00J C00T 120.5(4) . . ?
C00T C00J H00J 119.7 . . ?
C00W C00K C011 124.0(4) . . ?
C00W C00K C015 118.5(4) . . ?
C011 C00K C015 117.0(4) . . ?
C00J C00L N003 120.9(4) . . ?
C00J C00L C00O 119.7(4) . . ?
C00O C00L N003 119.3(4) . . ?
C007 C00M H00M 120.2 . . ?
C007 C00M C00S 119.6(4) . . ?
C00S C00M H00M 120.2 . . ?
C00O C00N H00N 120.3 . . ?
C00V C00N H00N 120.3 . . ?
C00V C00N C00O 119.4(4) . . ?
C00L C00O C00N 120.4(4) . . ?
C00L C00O H00O 119.8 . . ?
C00N C00O H00O 119.8 . . ?
C007 C00P C00H 119.6(4) . . ?
C007 C00P H00P 120.2 . . ?
C00H C00P H00P 120.2 . . ?
C00E C00Q C00G 121.5(4) . . ?
C00E C00Q H00Q 119.2 . . ?
C00G C00Q H00Q 119.2 . . ?
C00A C00R C00Y 122.6(4) . . ?
C00A C00R C010 118.5(4) . . ?
C010 C00R C00Y 119.0(4) . . ?
C009 C00S H00S 119.6 . . ?
C00M C00S C009 120.9(4) . . ?
C00M C00S H00S 119.6 . . ?
C00J C00T H00T 120.1 . . ?
C00J C00T C00V 119.9(4) . . ?
C00V C00T H00T 120.1 . . ?
C00B C00U C01H 107.3(4) . . ?
C00B C00U C01J 106.2(4) . . ?
C00B C00U C2 109.0(6) . . ?
C00B C00U C3 111.8(6) . . ?
C01H C00U C01J 108.4(5) . . ?
C01I C00U C00B 113.2(4) . . ?
C01I C00U C01H 111.5(5) . . ?
C01I C00U C01J 110.1(5) . . ?
C1 C00U C00B 118.7(6) . . ?
C1 C00U C2 106.0(8) . . ?
C1 C00U C3 107.4(8) . . ?
C3 C00U C2 102.7(8) . . ?
O002 C00V C00N 115.2(4) . . ?
O002 C00V C00T 124.8(4) . . ?
C00N C00V C00T 120.1(4) . . ?
C00B C00W H00W 118.1 . . ?
C00K C00W C00B 123.8(4) . . ?
C00K C00W H00W 118.1 . . ?
C00Z C00X C01D 116.1(4) . . ?
C010 C00X C00Z 124.2(4) . . ?
C010 C00X C01D 119.3(4) . . ?
C00R C00Y C017 112.8(4) . . ?
C00R C00Y C01B 108.9(4) . . ?
C016 C00Y C00R 109.5(4) . . ?
C016 C00Y C017 108.2(4) . . ?
C016 C00Y C01B 109.7(4) . . ?
C017 C00Y C01B 107.7(4) . . ?
C00X C00Z H00Z 119.6 . . ?
C011 C00Z C00X 120.8(4) . . ?
C011 C00Z H00Z 119.6 . . ?
C00R C010 H010 118.2 . . ?
C00X C010 C00R 123.5(4) . . ?
C00X C010 H010 118.2 . . ?
C00K C011 C00Z 122.9(4) . . ?
C00K C011 H011 118.5 . . ?
C00Z C011 H011 118.5 . . ?
O001 C012 H01A 109.5 . . ?
O001 C012 H01B 109.5 . . ?
O001 C012 H01C 109.5 . . ?
H01A C012 H01B 109.5 . . ?
H01A C012 H01C 109.5 . . ?
H01B C012 H01C 109.5 . . ?
C018 C013 H013 119.8 . . ?
C01A C013 H013 119.8 . . ?
C01A C013 C018 120.4(6) . . ?
O002 C014 H01D 109.5 . . ?
O002 C014 H01E 109.5 . . ?
O002 C014 H01F 109.5 . . ?
H01D C014 H01E 109.5 . . ?
H01D C014 H01F 109.5 . . ?
H01E C014 H01F 109.5 . . ?
C00I C015 C01G 104.4(4) . . ?
C00K C015 C00I 115.0(4) . . ?
C00K C015 C01G 104.2(4) . . ?
C01D C015 C00I 113.6(4) . . ?
C01D C015 C00K 112.7(5) . . ?
C01D C015 C01G 105.5(5) . . ?
C00Y C016 H01G 109.5 . . ?
C00Y C016 H01H 109.5 . . ?
C00Y C016 H01I 109.5 . . ?
H01G C016 H01H 109.5 . . ?
H01G C016 H01I 109.5 . . ?
H01H C016 H01I 109.5 . . ?
C00Y C017 H01J 109.5 . . ?
C00Y C017 H01K 109.5 . . ?
C00Y C017 H01L 109.5 . . ?
H01J C017 H01K 109.5 . . ?
H01J C017 H01L 109.5 . . ?
H01K C017 H01L 109.5 . . ?
C013 C018 C01E 118.3(6) . . ?
C013 C018 C01K 125.0(7) . . ?
C01E C018 C01K 116.6(7) . . ?
C01A C019 H019 119.6 . . ?
C01F C019 H019 119.6 . . ?
C01F C019 C01A 120.7(6) . . ?
C013 C01A H01 120.0 . . ?
C019 C01A C013 120.0(6) . . ?
C019 C01A H01 120.0 . . ?
C00Y C01B H01M 109.5 . . ?
C00Y C01B H01N 109.5 . . ?
C00Y C01B H01O 109.5 . . ?
H01M C01B H01N 109.5 . . ?
H01M C01B H01O 109.5 . . ?
H01N C01B H01O 109.5 . . ?
H01P C01C H01Q 109.5 . . ?
H01P C01C H01R 109.5 . . ?
H01Q C01C H01R 109.5 . . ?
C01D C01C H01P 109.5 . . ?
C01D C01C H01Q 109.5 . . ?
C01D C01C H01R 109.5 . . ?
C008 C01D C00X 113.1(4) . . ?
C008 C01D C01C 105.6(4) . . ?
C00X C01D C01C 105.7(4) . . ?
C015 C01D C008 113.3(5) . . ?
C015 C01D C00X 113.0(5) . . ?
C015 C01D C01C 105.3(5) . . ?
C018 C01E H1 120.3 . . ?
C01F C01E C018 119.4(6) . . ?
C01F C01E H1 120.3 . . ?
C019 C01F C01E 121.3(6) . . ?
C019 C01F H2 119.4 . . ?
C01E C01F H2 119.4 . . ?
C015 C01G H01S 109.5 . . ?
C015 C01G H01T 109.5 . . ?
C015 C01G H01U 109.5 . . ?
H01S C01G H01T 109.5 . . ?
H01S C01G H01U 109.5 . . ?
H01T C01G H01U 109.5 . . ?
C00U C01H H01V 109.5 . . ?
C00U C01H H01W 109.5 . . ?
C00U C01H H01X 109.5 . . ?
H01V C01H H01W 109.5 . . ?
H01V C01H H01X 109.5 . . ?
H01W C01H H01X 109.5 . . ?
C00U C01I H01Y 109.5 . . ?
C00U C01I H2A 109.5 . . ?
C00U C01I H2B 109.5 . . ?
H01Y C01I H2A 109.5 . . ?
H01Y C01I H2B 109.5 . . ?
H2A C01I H2B 109.5 . . ?
C00U C01J H01Z 109.5 . . ?
C00U C01J H 109.5 . . ?
C00U C01J H3 109.5 . . ?
H01Z C01J H 109.5 . . ?
H01Z C01J H3 109.5 . . ?
H C01J H3 109.5 . . ?
C018 C01K H4 109.5 . . ?
C018 C01K HA 109.5 . . ?
C018 C01K HB 109.5 . . ?
H4 C01K HA 109.5 . . ?
H4 C01K HB 109.5 . . ?
HA C01K HB 109.5 . . ?

loop_
_geom_bond_atom_site_label_1
_geom_bond_atom_site_label_2
_geom_bond_distance
_geom_bond_site_symmetry_2
_geom_bond_publ_flag
O001 C007 1.380(5) . ?
O001 C012 1.415(6) . ?
O002 C00V 1.366(5) . ?
O002 C014 1.434(6) . ?
N003 C009 1.443(5) . ?
N003 C00G 1.410(5) . ?
N003 C00L 1.429(5) . ?
C004 H004 0.9500 . ?
C004 C005 1.369(6) . ?
C004 C00G 1.405(6) . ?
C005 H005 0.9500 . ?
C005 C006 1.398(5) . ?
C006 C00C 1.477(6) . ?
C006 C00E 1.401(6) . ?
C007 C00M 1.384(6) . ?
C007 C00P 1.384(6) . ?
C008 C00A 1.402(6) . ?
C008 C00D 1.370(6) . ?
C008 C01D 1.511(6) . ?
C009 C00H 1.384(6) . ?
C009 C00S 1.390(6) . ?
C00A H00A 0.9500 . ?
C00A C00R 1.393(6) . ?
C00B C00F 1.405(6) . ?
C00B C00U 1.533(5) . ?
C00B C00W 1.408(6) . ?
C00C C00D 1.413(6) . ?
C00C C00I 1.426(6) . ?
C00D H00D 0.9500 . ?
C00E H00E 0.9500 . ?
C00E C00Q 1.375(6) . ?
C00F H00F 0.9500 . ?
C00F C00I 1.388(6) . ?
C00G C00Q 1.387(6) . ?
C00H H00H 0.9500 . ?
C00H C00P 1.397(6) . ?
C00I C015 1.509(6) . ?
C00J H00J 0.9500 . ?
C00J C00L 1.383(6) . ?
C00J C00T 1.390(6) . ?
C00K C00W 1.371(6) . ?
C00K C011 1.388(6) . ?
C00K C015 1.504(6) . ?
C00L C00O 1.390(6) . ?
C00M H00M 0.9500 . ?
C00M C00S 1.386(6) . ?
C00N H00N 0.9500 . ?
C00N C00O 1.402(6) . ?
C00N C00V 1.391(6) . ?
C00O H00O 0.9500 . ?
C00P H00P 0.9500 . ?
C00Q H00Q 0.9500 . ?
C00R C00Y 1.531(6) . ?
C00R C010 1.413(6) . ?
C00S H00S 0.9500 . ?
C00T H00T 0.9500 . ?
C00T C00V 1.397(6) . ?
C00U C01H 1.537(7) . ?
C00U C01I 1.473(7) . ?
C00U C01J 1.538(7) . ?
C00U C1 1.523(10) . ?
C00U C2 1.590(10) . ?
C00U C3 1.573(11) . ?
C00W H00W 0.9500 . ?
C00X C00Z 1.411(6) . ?
C00X C010 1.371(6) . ?
C00X C01D 1.528(7) . ?
C00Y C016 1.518(7) . ?
C00Y C017 1.532(7) . ?
C00Y C01B 1.547(7) . ?
C00Z H00Z 0.9500 . ?
C00Z C011 1.391(7) . ?
C010 H010 0.9500 . ?
C011 H011 0.9500 . ?
C012 H01A 0.9800 . ?
C012 H01B 0.9800 . ?
C012 H01C 0.9800 . ?
C013 H013 0.9500 . ?
C013 C018 1.377(9) . ?
C013 C01A 1.376(9) . ?
C014 H01D 0.9800 . ?
C014 H01E 0.9800 . ?
C014 H01F 0.9800 . ?
C015 C01D 1.452(8) . ?
C015 C01G 1.661(9) . ?
C016 H01G 0.9800 . ?
C016 H01H 0.9800 . ?
C016 H01I 0.9800 . ?
C017 H01J 0.9800 . ?
C017 H01K 0.9800 . ?
C017 H01L 0.9800 . ?
C018 C01E 1.409(10) . ?
C018 C01K 1.478(10) . ?
C019 H019 0.9500 . ?
C019 C01A 1.369(9) . ?
C019 C01F 1.328(9) . ?
C01A H01 0.9500 . ?
C01B H01M 0.9800 . ?
C01B H01N 0.9800 . ?
C01B H01O 0.9800 . ?
C01C H01P 0.9800 . ?
C01C H01Q 0.9800 . ?
C01C H01R 0.9800 . ?
C01C C01D 1.648(9) . ?
C01E H1 0.9500 . ?
C01E C01F 1.374(10) . ?
C01F H2 0.9500 . ?
C01G H01S 0.9800 . ?
C01G H01T 0.9800 . ?
C01G H01U 0.9800 . ?
C01H H01V 0.9800 . ?
C01H H01W 0.9800 . ?
C01H H01X 0.9800 . ?
C01I H01Y 0.9800 . ?
C01I H2A 0.9800 . ?
C01I H2B 0.9800 . ?
C01J H01Z 0.9800 . ?
C01J H 0.9800 . ?
C01J H3 0.9800 . ?
C01K H4 0.9800 . ?
C01K HA 0.9800 . ?
C01K HB 0.9800 . ?

loop_
_geom_torsion_atom_site_label_1
_geom_torsion_atom_site_label_2
_geom_torsion_atom_site_label_3
_geom_torsion_atom_site_label_4
_geom_torsion
_geom_torsion_site_symmetry_1
_geom_torsion_site_symmetry_2
_geom_torsion_site_symmetry_3
_geom_torsion_site_symmetry_4
_geom_torsion_publ_flag
O001 C007 C00M C00S 178.3(4) . . . . ?
O001 C007 C00P C00H -178.9(4) . . . . ?
N003 C009 C00H C00P 177.5(4) . . . . ?
N003 C009 C00S C00M -178.2(4) . . . . ?
N003 C00G C00Q C00E 177.4(4) . . . . ?
N003 C00L C00O C00N 176.6(4) . . . . ?
C004 C005 C006 C00C 173.0(4) . . . . ?
C004 C005 C006 C00E 0.8(6) . . . . ?
C004 C00G C00Q C00E -5.4(6) . . . . ?
C005 C004 C00G N003 -178.3(4) . . . . ?
C005 C004 C00G C00Q 4.6(6) . . . . ?
C005 C006 C00C C00D -47.6(6) . . . . ?
C005 C006 C00C C00I 133.7(4) . . . . ?
C005 C006 C00E C00Q -1.6(6) . . . . ?
C006 C00C C00D C008 -179.2(4) . . . . ?
C006 C00C C00I C00F -5.2(7) . . . . ?
C006 C00C C00I C015 167.9(4) . . . . ?
C006 C00E C00Q C00G 4.0(7) . . . . ?
C007 C00M C00S C009 0.3(6) . . . . ?
C008 C00A C00R C00Y 179.7(4) . . . . ?
C008 C00A C00R C010 -0.1(7) . . . . ?
C009 N003 C00G C004 147.3(4) . . . . ?
C009 N003 C00G C00Q -35.7(6) . . . . ?
C009 N003 C00L C00J -53.1(5) . . . . ?
C009 N003 C00L C00O 127.8(4) . . . . ?
C009 C00H C00P C007 1.0(6) . . . . ?
C00A C008 C00D C00C 176.5(4) . . . . ?
C00A C008 C01D C00X -21.1(7) . . . . ?
C00A C008 C01D C015 -151.4(5) . . . . ?
C00A C008 C01D C01C 93.9(5) . . . . ?
C00A C00R C00Y C016 119.2(5) . . . . ?
C00A C00R C00Y C017 -1.4(7) . . . . ?
C00A C00R C00Y C01B -120.8(5) . . . . ?
C00A C00R C010 C00X -0.9(7) . . . . ?
C00B C00F C00I C00C -178.4(4) . . . . ?
C00B C00F C00I C015 8.6(7) . . . . ?
C00C C006 C00E C00Q -173.7(4) . . . . ?
C00C C00I C015 C00K 167.6(4) . . . . ?
C00C C00I C015 C01D 35.6(7) . . . . ?
C00C C00I C015 C01G -78.9(5) . . . . ?
C00D C008 C00A C00R -177.5(4) . . . . ?
C00D C008 C01D C00X 167.6(4) . . . . ?
C00D C008 C01D C015 37.4(7) . . . . ?
C00D C008 C01D C01C -77.3(5) . . . . ?
C00D C00C C00I C00F 176.0(4) . . . . ?
C00D C00C C00I C015 -10.8(6) . . . . ?
C00E C006 C00C C00D 124.1(4) . . . . ?
C00E C006 C00C C00I -54.6(6) . . . . ?
C00F C00B C00U C01H 128.7(5) . . . . ?
C00F C00B C00U C01I 5.3(6) . . . . ?
C00F C00B C00U C01J -115.6(5) . . . . ?
C00F C00B C00U C1 176.3(8) . . . . ?
C00F C00B C00U C2 55.0(7) . . . . ?
C00F C00B C00U C3 -57.8(8) . . . . ?
C00F C00B C00W C00K -1.8(7) . . . . ?
C00F C00I C015 C00K -18.8(7) . . . . ?
C00F C00I C015 C01D -150.8(5) . . . . ?
C00F C00I C015 C01G 94.8(5) . . . . ?
C00G N003 C009 C00H -34.3(6) . . . . ?
C00G N003 C009 C00S 145.4(4) . . . . ?
C00G N003 C00L C00J 112.6(5) . . . . ?
C00G N003 C00L C00O -66.4(5) . . . . ?
C00G C004 C005 C006 -2.4(6) . . . . ?
C00H C009 C00S C00M 1.4(6) . . . . ?
C00I C00C C00D C008 -0.4(7) . . . . ?
C00I C015 C01D C008 -48.0(7) . . . . ?
C00I C015 C01D C00X -178.3(5) . . . . ?
C00I C015 C01D C01C 66.8(6) . . . . ?
C00J C00L C00O C00N -2.5(6) . . . . ?
C00J C00T C00V O002 178.7(4) . . . . ?
C00J C00T C00V C00N -1.0(7) . . . . ?
C00K C015 C01D C008 178.9(4) . . . . ?
C00K C015 C01D C00X 48.6(7) . . . . ?
C00K C015 C01D C01C -66.3(6) . . . . ?
C00L N003 C009 C00H 131.5(4) . . . . ?
C00L N003 C009 C00S -48.8(5) . . . . ?
C00L N003 C00G C004 -18.2(6) . . . . ?
C00L N003 C00G C00Q 158.9(4) . . . . ?
C00L C00J C00T C00V 0.0(6) . . . . ?
C00M C007 C00P C00H 0.8(6) . . . . ?
C00O C00N C00V O002 -179.5(4) . . . . ?
C00O C00N C00V C00T 0.3(7) . . . . ?
C00P C007 C00M C00S -1.4(6) . . . . ?
C00S C009 C00H C00P -2.1(6) . . . . ?
C00T C00J C00L N003 -177.3(4) . . . . ?
C00T C00J C00L C00O 1.8(6) . . . . ?
C00U C00B C00F C00I -178.4(4) . . . . ?
C00U C00B C00W C00K 178.9(4) . . . . ?
C00V C00N C00O C00L 1.5(7) . . . . ?
C00W C00B C00F C00I 2.3(7) . . . . ?
C00W C00B C00U C01H -52.1(6) . . . . ?
C00W C00B C00U C01I -175.5(5) . . . . ?
C00W C00B C00U C01J 63.6(6) . . . . ?
C00W C00B C00U C1 -4.4(10) . . . . ?
C00W C00B C00U C2 -125.8(7) . . . . ?
C00W C00B C00U C3 121.4(7) . . . . ?
C00W C00K C011 C00Z -179.5(5) . . . . ?
C00W C00K C015 C00I 19.3(7) . . . . ?
C00W C00K C015 C01D 151.7(5) . . . . ?
C00W C00K C015 C01G -94.4(5) . . . . ?
C00X C00Z C011 C00K 5.0(8) . . . . ?
C00Y C00R C010 C00X 179.3(4) . . . . ?
C00Z C00X C010 C00R 177.8(5) . . . . ?
C00Z C00X C01D C008 -167.0(5) . . . . ?
C00Z C00X C01D C015 -36.6(8) . . . . ?
C00Z C00X C01D C01C 78.0(6) . . . . ?
C010 C00R C00Y C016 -61.0(6) . . . . ?
C010 C00R C00Y C017 178.5(5) . . . . ?
C010 C00R C00Y C01B 59.0(6) . . . . ?
C010 C00X C00Z C011 -178.4(5) . . . . ?
C010 C00X C01D C008 20.3(8) . . . . ?
C010 C00X C01D C015 150.7(5) . . . . ?
C010 C00X C01D C01C -94.7(5) . . . . ?
C011 C00K C00W C00B 178.4(4) . . . . ?
C011 C00K C015 C00I -168.1(5) . . . . ?
C011 C00K C015 C01D -35.6(7) . . . . ?
C011 C00K C015 C01G 78.2(5) . . . . ?
C012 O001 C007 C00M -168.5(4) . . . . ?
C012 O001 C007 C00P 11.2(6) . . . . ?
C013 C018 C01E C01F 0.7(8) . . . . ?
C014 O002 C00V C00N -178.0(4) . . . . ?
C014 O002 C00V C00T 2.2(7) . . . . ?
C015 C00K C00W C00B -9.5(7) . . . . ?
C015 C00K C011 C00Z 8.3(7) . . . . ?
C018 C013 C01A C019 -0.6(8) . . . . ?
C018 C01E C01F C019 -1.0(9) . . . . ?
C01A C013 C018 C01E 0.1(8) . . . . ?
C01A C013 C018 C01K -176.5(6) . . . . ?
C01A C019 C01F C01E 0.6(9) . . . . ?
C01D C008 C00A C00R 12.0(7) . . . . ?
C01D C008 C00D C00C -12.8(7) . . . . ?
C01D C00X C00Z C011 9.3(7) . . . . ?
C01D C00X C010 C00R -10.1(8) . . . . ?
C01F C019 C01A C013 0.3(8) . . . . ?
C01G C015 C01D C008 65.8(6) . . . . ?
C01G C015 C01D C00X -64.5(6) . . . . ?
C01G C015 C01D C01C -179.4(4) . . . . ?
C01K C018 C01E C01F 177.6(6) . . . . ?
